data_4074368
loop_
_publ_author_name
'Lee, Alison V.'
'Schafer, Laurel L.'

_publ_section_title
;
 Group 4 Bis(pyrimidinoxide) Complexes. Investigations of Electronic
 Effects in Catalytic Hydroamination
;
_journal_issue 22
_journal_name_full Organometallics
_journal_page_first 5249
_journal_paper_doi 10.1021/om060587b
_journal_volume 25
_journal_year 2006
_chemical_formula_moiety 'C30 H54 N6 O2 Ti'
_chemical_formula_sum 'C30 H54 N6 O2 Ti'
_chemical_formula_weight 578.69
_chemical_name_systematic
;
 ?
;
_space_group_IT_number 33
_symmetry_cell_setting orthorhombic
_symmetry_space_group_name_Hall 'P -2n -2ac'
_symmetry_space_group_name_H-M 'P c 21 n'
_atom_sites_solution_hydrogens geom
_atom_sites_solution_primary direct
_atom_sites_solution_secondary difmap
_audit_creation_method SHELXL-97
_cell_angle_alpha 90.00
_cell_angle_beta 90.00
_cell_angle_gamma 90.00
_cell_formula_units_Z 4
_cell_length_a 10.5710(8)
_cell_length_b 17.7226(14)
_cell_length_c 17.9379(15)
_cell_measurement_reflns_used 6407
_cell_measurement_temperature 293(2)
_cell_measurement_theta_max 23.267
_cell_measurement_theta_min 2.2435
_cell_volume 3360.6(5)
_computing_structure_refinement 'SHELXL-97 (Sheldrick, 1997)'
_diffrn_ambient_temperature 293(2)
_diffrn_measured_fraction_theta_full 0.995
_diffrn_measured_fraction_theta_max 0.995
_diffrn_radiation_monochromator graphite
_diffrn_radiation_source 'fine-focus sealed tube'
_diffrn_radiation_type MoK\a
_diffrn_radiation_wavelength 0.71080
_diffrn_reflns_av_R_equivalents 0.0488
_diffrn_reflns_av_sigmaI/netI 0.0422
_diffrn_reflns_limit_h_max 13
_diffrn_reflns_limit_h_min -13
_diffrn_reflns_limit_k_max 22
_diffrn_reflns_limit_k_min -23
_diffrn_reflns_limit_l_max 23
_diffrn_reflns_limit_l_min -23
_diffrn_reflns_number 69514
_diffrn_reflns_theta_full 27.81
_diffrn_reflns_theta_max 27.81
_diffrn_reflns_theta_min 2.24
_exptl_absorpt_coefficient_mu 0.288
_exptl_absorpt_correction_T_max 0.917227
_exptl_absorpt_correction_T_min 0.00137584
_exptl_absorpt_correction_type multi-scan
_exptl_crystal_colour orange
_exptl_crystal_density_diffrn 1.144
_exptl_crystal_density_method 'not measured'
_exptl_crystal_description prism
_exptl_crystal_F_000 1256
_exptl_crystal_size_max 0.5
_exptl_crystal_size_mid 0.5
_exptl_crystal_size_min 0.3
_refine_diff_density_max 0.413
_refine_diff_density_min -0.176
_refine_diff_density_rms 0.044
_refine_ls_abs_structure_details 'Flack H D (1983), Acta Cryst. A39, 876-881'
_refine_ls_abs_structure_Flack -0.006(19)
_refine_ls_extinction_method none
_refine_ls_goodness_of_fit_ref 1.024
_refine_ls_hydrogen_treatment mixed
_refine_ls_matrix_type full
_refine_ls_number_parameters 380
_refine_ls_number_reflns 7886
_refine_ls_number_restraints 1
_refine_ls_restrained_S_all 1.024
_refine_ls_R_factor_all 0.0518
_refine_ls_R_factor_gt 0.0388
_refine_ls_shift/su_max 0.002
_refine_ls_shift/su_mean 0.000
_refine_ls_structure_factor_coef Fsqd
_refine_ls_weighting_details 'calc w=1/[\s^2^(Fo^2^)+(0.0691P)^2^+0.0000P] where P=(Fo^2^+2Fc^2^)/3'
_refine_ls_weighting_scheme calc
_refine_ls_wR_factor_gt 0.0987
_refine_ls_wR_factor_ref 0.1057
_reflns_number_gt 6545
_reflns_number_total 7886
_reflns_threshold_expression >2sigma(I)
_cod_data_source_file om060587bsi20060630_064525.cif
_cod_data_source_block ls056_0m
_cod_database_code 4074368

loop_
_symmetry_equiv_pos_as_xyz
'x, y, z'
'-x, y+1/2, -z'
'-x+1/2, y, z+1/2'
'x+1/2, y+1/2, -z+1/2'

loop_
_atom_site_label
_atom_site_type_symbol
_atom_site_fract_x
_atom_site_fract_y
_atom_site_fract_z
_atom_site_U_iso_or_equiv
_atom_site_adp_type
_atom_site_occupancy
_atom_site_symmetry_multiplicity
_atom_site_calc_flag
_atom_site_refinement_flags
_atom_site_disorder_assembly
_atom_site_disorder_group
Ti01 Ti 0.31069(3) 0.69021(2) 0.820440(16) 0.02536(9) Uani 1 1 d . . .
O1 O 0.46255(11) 0.68124(8) 0.77102(7) 0.0294(3) Uani 1 1 d . . .
O2 O 0.25141(13) 0.59875(8) 0.85448(8) 0.0341(3) Uani 1 1 d . . .
N1 N 0.69347(17) 0.63663(10) 0.62772(10) 0.0332(4) Uani 1 1 d . . .
N4 N 0.03992(17) 0.44469(10) 0.90145(10) 0.0366(4) Uani 1 1 d . . .
N2 N 0.76503(16) 0.74264(10) 0.69736(10) 0.0331(4) Uani 1 1 d . . .
C2 C 0.5900(2) 0.63010(10) 0.67120(10) 0.0287(4) Uani 1 1 d . A .
N3 N 0.24323(16) 0.41888(10) 0.95262(10) 0.0344(4) Uani 1 1 d . . .
C19 C 0.42986(19) 0.49514(11) 0.94680(12) 0.0339(4) Uani 1 1 d . . .
C1 C 0.56890(17) 0.68295(11) 0.72930(9) 0.0260(3) Uani 1 1 d . . .
C4 C 0.66341(18) 0.73870(10) 0.74170(10) 0.0278(4) Uani 1 1 d . . .
N5 N 0.21740(17) 0.74995(10) 0.75208(10) 0.0331(4) Uani 1 1 d . . .
N6 N 0.29311(16) 0.75231(11) 0.90661(10) 0.0352(4) Uani 1 1 d . . .
C6 C 0.6529(2) 0.79949(11) 0.80242(11) 0.0328(4) Uani 1 1 d . . .
C15 C 0.28938(19) 0.48431(11) 0.92499(11) 0.0298(4) Uani 1 1 d . . .
C14 C 0.20980(18) 0.53259(11) 0.88348(11) 0.0285(4) Uani 1 1 d . . .
C16 C 0.1224(2) 0.40129(12) 0.93953(11) 0.0354(4) Uani 1 1 d . . .
C9 C 0.5431(2) 0.85221(12) 0.78231(13) 0.0421(5) Uani 1 1 d . . .
H9A H 0.5350 0.8905 0.8198 0.063 Uiso 1 1 calc R . .
H9B H 0.4660 0.8237 0.7796 0.063 Uiso 1 1 calc R . .
H9C H 0.5594 0.8754 0.7349 0.063 Uiso 1 1 calc R . .
C5 C 0.8851(2) 0.70057(15) 0.58933(12) 0.0465(5) Uani 1 1 d . . .
H5A H 0.9358 0.7428 0.6046 0.070 Uiso 1 1 calc R . .
H5B H 0.8550 0.7087 0.5395 0.070 Uiso 1 1 calc R . .
H5C H 0.9352 0.6554 0.5908 0.070 Uiso 1 1 calc R . .
C10 C 0.5060(2) 0.56176(12) 0.65124(11) 0.0374(5) Uani 1 1 d . . .
C8 C 0.6362(2) 0.76394(12) 0.88084(11) 0.0362(5) Uani 1 1 d . . .
H8A H 0.7067 0.7315 0.8913 0.054 Uiso 1 1 calc R . .
H8B H 0.5594 0.7351 0.8821 0.054 Uiso 1 1 calc R . .
H8C H 0.6323 0.8032 0.9176 0.054 Uiso 1 1 calc R . .
C17 C 0.08174(19) 0.51050(12) 0.87381(12) 0.0345(4) Uani 1 1 d . . .
C3 C 0.77443(18) 0.69246(13) 0.64117(10) 0.0337(4) Uani 1 1 d . . .
C27 C 0.2848(2) 0.72209(17) 0.98186(12) 0.0531(7) Uani 1 1 d . . .
H27A H 0.2851 0.6680 0.9799 0.080 Uiso 1 1 calc R . .
H27B H 0.2080 0.7392 1.0048 0.080 Uiso 1 1 calc R . .
H27C H 0.3560 0.7392 1.0105 0.080 Uiso 1 1 calc R . .
C20 C 0.4971(2) 0.56642(13) 0.91750(14) 0.0404(5) Uani 1 1 d . . .
H20A H 0.4534 0.6105 0.9350 0.061 Uiso 1 1 calc R . .
H20B H 0.4970 0.5660 0.8640 0.061 Uiso 1 1 calc R . .
H20C H 0.5828 0.5672 0.9353 0.061 Uiso 1 1 calc R . .
C22 C 0.4365(2) 0.49754(15) 1.03267(12) 0.0484(6) Uani 1 1 d . . .
H22A H 0.3902 0.5404 1.0506 0.073 Uiso 1 1 calc R . .
H22B H 0.5233 0.5015 1.0481 0.073 Uiso 1 1 calc R . .
H22C H 0.4003 0.4522 1.0528 0.073 Uiso 1 1 calc R . .
C23 C -0.0178(2) 0.55890(14) 0.83267(16) 0.0500(6) Uani 1 1 d . . .
C30 C 0.2536(3) 0.76478(17) 0.67471(12) 0.0523(6) Uani 1 1 d . . .
H30A H 0.3334 0.7411 0.6644 0.079 Uiso 1 1 calc R . .
H30B H 0.2608 0.8182 0.6671 0.079 Uiso 1 1 calc R . .
H30C H 0.1902 0.7447 0.6419 0.079 Uiso 1 1 calc R . .
C18 C 0.0733(2) 0.32662(13) 0.96856(14) 0.0479(6) Uani 1 1 d . . .
H18A H -0.0141 0.3211 0.9553 0.072 Uiso 1 1 calc R . .
H18B H 0.0817 0.3252 1.0218 0.072 Uiso 1 1 calc R . .
H18C H 0.1214 0.2862 0.9470 0.072 Uiso 1 1 calc R . .
C7 C 0.7749(3) 0.84751(15) 0.80579(16) 0.0548(7) Uani 1 1 d . . .
H7A H 0.8452 0.8158 0.8187 0.082 Uiso 1 1 calc R . .
H7B H 0.7654 0.8863 0.8428 0.082 Uiso 1 1 calc R . .
H7C H 0.7898 0.8702 0.7580 0.082 Uiso 1 1 calc R . .
C21 C 0.5039(2) 0.42584(14) 0.91834(16) 0.0514(6) Uani 1 1 d . . .
H21A H 0.5917 0.4312 0.9311 0.077 Uiso 1 1 calc R . .
H21B H 0.4954 0.4223 0.8652 0.077 Uiso 1 1 calc R . .
H21C H 0.4708 0.3810 0.9411 0.077 Uiso 1 1 calc R . .
C29 C 0.0962(2) 0.78493(15) 0.76929(14) 0.0484(6) Uani 1 1 d . . .
H29A H 0.0737 0.7740 0.8200 0.073 Uiso 1 1 calc R . .
H29B H 0.0324 0.7653 0.7365 0.073 Uiso 1 1 calc R . .
H29C H 0.1026 0.8385 0.7627 0.073 Uiso 1 1 calc R . .
C28 C 0.2925(3) 0.83462(15) 0.90803(15) 0.0515(6) Uani 1 1 d . . .
H28A H 0.2984 0.8536 0.8580 0.077 Uiso 1 1 calc R . .
H28B H 0.3634 0.8523 0.9366 0.077 Uiso 1 1 calc R . .
H28C H 0.2154 0.8521 0.9304 0.077 Uiso 1 1 calc R . .
C26 C -0.1462(3) 0.51647(19) 0.8299(2) 0.0782(10) Uani 1 1 d . . .
H26A H -0.1744 0.5063 0.8797 0.117 Uiso 1 1 calc R . .
H26B H -0.1357 0.4698 0.8035 0.117 Uiso 1 1 calc R . .
H26C H -0.2077 0.5471 0.8047 0.117 Uiso 1 1 calc R . .
C24 C 0.0237(3) 0.57368(16) 0.75127(15) 0.0564(7) Uani 1 1 d . . .
H24A H -0.0388 0.6041 0.7267 0.085 Uiso 1 1 calc R . .
H24B H 0.0323 0.5265 0.7255 0.085 Uiso 1 1 calc R . .
H24C H 0.1034 0.5996 0.7511 0.085 Uiso 1 1 calc R . .
C25 C -0.0377(3) 0.63305(15) 0.87568(18) 0.0609(7) Uani 1 1 d . . .
H25A H -0.0639 0.6219 0.9257 0.091 Uiso 1 1 calc R . .
H25B H -0.1017 0.6625 0.8513 0.091 Uiso 1 1 calc R . .
H25C H 0.0401 0.6609 0.8768 0.091 Uiso 1 1 calc R . .
C13 C 0.3656(5) 0.5609(3) 0.6877(3) 0.0473(14) Uani 0.502(4) 1 d P A 1
H13A H 0.3223 0.6067 0.6750 0.071 Uiso 0.502(4) 1 calc PR A 1
H13B H 0.3725 0.5570 0.7409 0.071 Uiso 0.502(4) 1 calc PR A 1
H13C H 0.3191 0.5185 0.6688 0.071 Uiso 0.502(4) 1 calc PR A 1
C12 C 0.4771(6) 0.5687(4) 0.5665(3) 0.0680(18) Uani 0.502(4) 1 d P A 1
H12A H 0.4364 0.6161 0.5568 0.102 Uiso 0.502(4) 1 calc PR A 1
H12B H 0.4223 0.5282 0.5515 0.102 Uiso 0.502(4) 1 calc PR A 1
H12C H 0.5547 0.5659 0.5388 0.102 Uiso 0.502(4) 1 calc PR A 1
C11B C 0.4937(5) 0.5112(2) 0.7235(3) 0.0437(12) Uani 0.498(4) 1 d P A 2
H11A H 0.5765 0.4989 0.7418 0.066 Uiso 0.498(4) 1 calc PR A 2
H11B H 0.4491 0.4656 0.7114 0.066 Uiso 0.498(4) 1 calc PR A 2
H11C H 0.4479 0.5384 0.7611 0.066 Uiso 0.498(4) 1 calc PR A 2
C13B C 0.5819(6) 0.5079(3) 0.5943(3) 0.0578(16) Uani 0.498(4) 1 d P A 2
H13D H 0.6621 0.4945 0.6156 0.087 Uiso 0.498(4) 1 calc PR A 2
H13E H 0.5953 0.5341 0.5481 0.087 Uiso 0.498(4) 1 calc PR A 2
H13F H 0.5335 0.4630 0.5852 0.087 Uiso 0.498(4) 1 calc PR A 2
C11 C 0.5688(6) 0.4924(3) 0.6693(4) 0.0633(19) Uani 0.502(4) 1 d P A 1
H11D H 0.5151 0.4506 0.6565 0.095 Uiso 0.502(4) 1 calc PR A 1
H11E H 0.5868 0.4911 0.7218 0.095 Uiso 0.502(4) 1 calc PR A 1
H11F H 0.6464 0.4889 0.6418 0.095 Uiso 0.502(4) 1 calc PR A 1
C12B C 0.3862(5) 0.5823(3) 0.6204(3) 0.0581(17) Uani 0.498(4) 1 d P A 2
H12D H 0.3387 0.5376 0.6093 0.087 Uiso 0.498(4) 1 calc PR A 2
H12E H 0.3991 0.6107 0.5754 0.087 Uiso 0.498(4) 1 calc PR A 2
H12F H 0.3404 0.6125 0.6557 0.087 Uiso 0.498(4) 1 calc PR A 2

loop_
_atom_site_aniso_label
_atom_site_aniso_U_11
_atom_site_aniso_U_22
_atom_site_aniso_U_33
_atom_site_aniso_U_23
_atom_site_aniso_U_13
_atom_site_aniso_U_12
Ti01 0.02688(15) 0.02587(14) 0.02334(14) 0.00125(15) -0.00104(12) -0.00152(15)
O1 0.0276(6) 0.0310(7) 0.0298(6) 0.0023(5) 0.0011(5) -0.0040(6)
O2 0.0337(7) 0.0321(7) 0.0366(8) 0.0081(6) -0.0031(6) -0.0020(6)
N1 0.0406(10) 0.0308(8) 0.0281(9) -0.0022(7) -0.0013(7) 0.0031(7)
N4 0.0327(9) 0.0339(9) 0.0432(10) -0.0006(7) 0.0029(7) -0.0039(7)
N2 0.0309(9) 0.0317(9) 0.0368(9) -0.0010(7) 0.0050(7) -0.0020(7)
C2 0.0368(11) 0.0247(9) 0.0246(9) 0.0030(7) -0.0039(8) -0.0008(8)
N3 0.0335(9) 0.0311(9) 0.0384(9) 0.0042(7) 0.0010(7) -0.0011(7)
C19 0.0311(10) 0.0293(10) 0.0414(11) 0.0070(8) -0.0006(8) 0.0025(8)
C1 0.0281(8) 0.0250(9) 0.0250(7) 0.0038(7) 0.0004(6) 0.0005(8)
C4 0.0295(10) 0.0252(9) 0.0288(9) 0.0026(7) 0.0011(8) -0.0005(7)
N5 0.0376(9) 0.0321(9) 0.0298(8) 0.0033(7) -0.0015(7) 0.0030(7)
N6 0.0311(9) 0.0450(10) 0.0295(9) -0.0045(8) 0.0019(7) 0.0023(8)
C6 0.0338(11) 0.0286(10) 0.0359(10) -0.0045(8) 0.0059(8) -0.0074(8)
C15 0.0323(10) 0.0306(10) 0.0266(9) 0.0014(8) 0.0037(8) -0.0002(8)
C14 0.0298(10) 0.0275(9) 0.0281(9) 0.0010(8) 0.0035(7) 0.0009(8)
C16 0.0355(11) 0.0331(10) 0.0375(10) 0.0007(8) 0.0054(9) -0.0039(9)
C9 0.0585(15) 0.0284(10) 0.0394(12) -0.0035(8) 0.0086(11) 0.0021(10)
C5 0.0440(12) 0.0562(15) 0.0392(11) -0.0093(11) 0.0116(9) -0.0021(11)
C10 0.0463(12) 0.0349(10) 0.0309(10) -0.0067(8) 0.0009(9) -0.0078(9)
C8 0.0353(11) 0.0390(11) 0.0342(11) -0.0089(8) -0.0012(9) -0.0031(9)
C17 0.0313(11) 0.0324(10) 0.0397(11) 0.0021(8) 0.0010(8) 0.0007(8)
C3 0.0360(9) 0.0344(9) 0.0306(9) 0.0024(10) 0.0031(7) 0.0025(11)
C27 0.0537(14) 0.0810(18) 0.0245(11) -0.0027(11) 0.0017(10) 0.0197(13)
C20 0.0276(10) 0.0376(11) 0.0561(13) 0.0125(10) -0.0015(9) -0.0009(9)
C22 0.0441(13) 0.0592(14) 0.0418(12) 0.0127(11) -0.0110(10) -0.0086(12)
C23 0.0302(12) 0.0416(13) 0.0782(17) 0.0093(12) -0.0116(11) -0.0023(10)
C30 0.0595(16) 0.0691(17) 0.0284(11) 0.0077(11) -0.0047(10) 0.0170(14)
C18 0.0468(13) 0.0381(12) 0.0588(15) 0.0092(10) 0.0039(11) -0.0083(11)
C7 0.0556(16) 0.0453(13) 0.0636(16) -0.0243(12) 0.0192(13) -0.0259(12)
C21 0.0376(12) 0.0420(13) 0.0744(17) 0.0054(12) 0.0062(12) 0.0107(11)
C29 0.0438(13) 0.0536(14) 0.0478(13) 0.0072(11) -0.0057(10) 0.0187(11)
C28 0.0541(15) 0.0477(14) 0.0526(15) -0.0180(12) 0.0124(11) -0.0099(12)
C26 0.0292(13) 0.0627(18) 0.143(3) 0.0274(18) -0.0225(16) -0.0052(13)
C24 0.0592(16) 0.0489(14) 0.0612(15) 0.0143(12) -0.0264(13) -0.0079(12)
C25 0.0431(15) 0.0462(14) 0.093(2) 0.0103(14) 0.0063(14) 0.0138(11)
C13 0.042(3) 0.039(2) 0.060(3) -0.018(2) 0.007(2) -0.016(2)
C12 0.080(4) 0.089(4) 0.035(3) -0.014(3) -0.008(3) -0.030(3)
C11B 0.057(3) 0.025(2) 0.049(3) 0.0009(18) -0.003(2) -0.007(2)
C13B 0.076(4) 0.041(3) 0.056(3) -0.023(2) 0.002(3) -0.003(3)
C11 0.055(3) 0.029(2) 0.107(5) -0.009(3) -0.008(3) -0.008(2)
C12B 0.053(3) 0.047(3) 0.074(4) -0.013(3) -0.026(3) -0.001(2)

loop_
_atom_type_symbol
_atom_type_description
_atom_type_scat_dispersion_real
_atom_type_scat_dispersion_imag
_atom_type_scat_source
C C 0.0033 0.0016 'International Tables Vol C Tables 4.2.6.8 and 6.1.1.4'
H H 0.0000 0.0000 'International Tables Vol C Tables 4.2.6.8 and 6.1.1.4'
N N 0.0061 0.0033 'International Tables Vol C Tables 4.2.6.8 and 6.1.1.4'
O O 0.0106 0.0060 'International Tables Vol C Tables 4.2.6.8 and 6.1.1.4'
Ti Ti 0.2776 0.4457 'International Tables Vol C Tables 4.2.6.8 and 6.1.1.4'

loop_
_geom_angle_atom_site_label_1
_geom_angle_atom_site_label_2
_geom_angle_atom_site_label_3
_geom_angle
O1 Ti01 O2 112.36(7)
O1 Ti01 N5 100.97(7)
O2 Ti01 N5 121.91(7)
O1 Ti01 N6 121.69(7)
O2 Ti01 N6 101.89(7)
N5 Ti01 N6 98.70(8)
C1 O1 Ti01 172.17(13)
C14 O2 Ti01 176.76(14)
C3 N1 C2 118.74(17)
C17 N4 C16 118.03(18)
C4 N2 C3 117.98(17)
N1 C2 C1 119.73(17)
N1 C2 C10 113.56(16)
C1 C2 C10 126.70(18)
C16 N3 C15 118.73(18)
C20 C19 C21 107.77(17)
C20 C19 C22 107.26(18)
C21 C19 C22 109.22(19)
C20 C19 C15 117.24(16)
C21 C19 C15 107.73(18)
C22 C19 C15 107.45(17)
O1 C1 C2 121.54(17)
O1 C1 C4 120.89(17)
C2 C1 C4 117.57(16)
N2 C4 C1 120.46(17)
N2 C4 C6 116.30(17)
C1 C4 C6 123.17(17)
C29 N5 C30 110.75(18)
C29 N5 Ti01 123.92(14)
C30 N5 Ti01 125.29(15)
C27 N6 C28 110.6(2)
C27 N6 Ti01 123.07(16)
C28 N6 Ti01 126.28(16)
C9 C6 C4 108.40(17)
C9 C6 C7 107.77(19)
C4 C6 C7 110.68(17)
C9 C6 C8 112.03(17)
C4 C6 C8 111.49(16)
C7 C6 C8 106.41(19)
N3 C15 C14 119.87(18)
N3 C15 C19 111.09(17)
C14 C15 C19 129.03(17)
O2 C14 C15 122.21(17)
O2 C14 C17 120.06(18)
C15 C14 C17 117.72(18)
N3 C16 N4 125.04(18)
N3 C16 C18 118.09(19)
N4 C16 C18 116.86(19)
C12B C10 C11 135.7(3)
C12B C10 C2 113.5(3)
C11 C10 C2 110.8(3)
C12B C10 C12 55.0(4)
C11 C10 C12 112.3(4)
C2 C10 C12 106.1(3)
C12B C10 C11B 112.9(4)
C11 C10 C11B 50.7(3)
C2 C10 C11B 107.6(2)
C12 C10 C11B 146.0(3)
C12B C10 C13B 110.2(3)
C11 C10 C13B 53.5(3)
C2 C10 C13B 109.0(3)
C12 C10 C13B 61.6(4)
C11B C10 C13B 103.0(3)
C12B C10 C13 49.3(3)
C11 C10 C13 108.9(3)
C2 C10 C13 116.1(2)
C12 C10 C13 102.4(3)
C11B C10 C13 65.7(3)
C13B C10 C13 134.9(3)
N4 C17 C14 120.57(18)
N4 C17 C23 115.75(19)
C14 C17 C23 123.67(19)
N1 C3 N2 125.37(17)
N1 C3 C5 117.40(19)
N2 C3 C5 117.23(19)
C25 C23 C17 109.1(2)
C25 C23 C24 111.6(2)
C17 C23 C24 110.6(2)
C25 C23 C26 108.1(2)
C17 C23 C26 110.0(2)
C24 C23 C26 107.4(2)

loop_
_geom_bond_atom_site_label_1
_geom_bond_atom_site_label_2
_geom_bond_distance
Ti01 O1 1.8408(13)
Ti01 O2 1.8421(14)
Ti01 N5 1.8965(17)
Ti01 N6 1.9065(17)
O1 C1 1.351(2)
O2 C14 1.356(2)
N1 C3 1.330(3)
N1 C2 1.348(3)
N4 C17 1.342(3)
N4 C16 1.348(3)
N2 C4 1.338(3)
N2 C3 1.348(3)
C2 C1 1.419(3)
C2 C10 1.544(3)
N3 C16 1.336(3)
N3 C15 1.352(3)
C19 C20 1.542(3)
C19 C21 1.543(3)
C19 C22 1.543(3)
C19 C15 1.548(3)
C1 C4 1.423(3)
C4 C6 1.536(3)
N5 C29 1.457(3)
N5 C30 1.463(3)
N6 C27 1.455(3)
N6 C28 1.459(3)
C6 C9 1.533(3)
C6 C7 1.546(3)
C6 C8 1.551(3)
C15 C14 1.412(3)
C14 C17 1.420(3)
C16 C18 1.514(3)
C5 C3 1.501(3)
C10 C12B 1.430(6)
C10 C11 1.435(6)
C10 C12 1.556(5)
C10 C11B 1.581(5)
C10 C13B 1.612(5)
C10 C13 1.622(5)
C17 C23 1.545(3)
C23 C25 1.538(4)
C23 C24 1.547(4)
C23 C26 1.552(4)
